data_7202919
loop_
_publ_author_name
'Li, Zhi-Gang'
'Wang, Guan-Hua'
'Jia, Heng-Qing'
'Hu, Ning-Hai'
'Xu, Jing-Wei'

_publ_section_title
;
 Supramolecular isomerism in zinc hydroxide coordination polymers with
 pyridine-2,4-dicarboxylic acid: Two polymorphs with centrosymmetric
 two-dimensional and acentric three-dimensional coordination networks
;
_journal_issue 10
_journal_name_full CrystEngComm
_journal_page_first 882
_journal_paper_doi 10.1039/b705735k
_journal_volume 9
_journal_year 2007
_chemical_formula_moiety 'C7 H5 N O6 Zn2'
_chemical_formula_sum 'C7 H5 N O6 Zn2'
_chemical_formula_weight 329.86
_chemical_name_systematic
;
?
;
_space_group_IT_number 33
_symmetry_cell_setting orthorhombic
_symmetry_space_group_name_Hall 'P 2c -2n'
_symmetry_space_group_name_H-M 'P n a 21'
_atom_sites_solution_hydrogens geom
_atom_sites_solution_primary direct
_atom_sites_solution_secondary difmap
_audit_creation_method SHELXL-97
_cell_angle_alpha 90.00
_cell_angle_beta 90.00
_cell_angle_gamma 90.00
_cell_formula_units_Z 4
_cell_length_a 7.7477(8)
_cell_length_b 18.698(2)
_cell_length_c 5.7744(6)
_cell_measurement_reflns_used 3194
_cell_measurement_temperature 293(2)
_cell_measurement_theta_max 25.94
_cell_measurement_theta_min 2.18
_cell_volume 836.52(15)
_computing_cell_refinement 'SAINT (Bruker, 2001)'
_computing_data_collection 'SMART (Bruker, 2001)'
_computing_data_reduction SAINT
_computing_molecular_graphics SHELXTL
_computing_publication_material SHELXTL
_computing_structure_refinement SHELXTL
_computing_structure_solution 'SHELXTL (Bruker, 1997)'
_diffrn_ambient_temperature 293(2)
_diffrn_measured_fraction_theta_full 0.990
_diffrn_measured_fraction_theta_max 0.990
_diffrn_measurement_device_type 'Bruker Smart APEX CCD area detector'
_diffrn_measurement_method '\f and \w scans'
_diffrn_radiation_monochromator graphite
_diffrn_radiation_source 'fine-focus sealed tube'
_diffrn_radiation_type MoK\a
_diffrn_radiation_wavelength 0.71073
_diffrn_reflns_av_R_equivalents 0.0292
_diffrn_reflns_av_sigmaI/netI 0.0325
_diffrn_reflns_limit_h_max 9
_diffrn_reflns_limit_h_min -9
_diffrn_reflns_limit_k_max 23
_diffrn_reflns_limit_k_min -21
_diffrn_reflns_limit_l_max 6
_diffrn_reflns_limit_l_min -7
_diffrn_reflns_number 4528
_diffrn_reflns_theta_full 26.00
_diffrn_reflns_theta_max 26.00
_diffrn_reflns_theta_min 2.18
_exptl_absorpt_coefficient_mu 5.747
_exptl_absorpt_correction_T_max 0.7582
_exptl_absorpt_correction_T_min 0.1948
_exptl_absorpt_correction_type multi-scan
_exptl_absorpt_process_details 'SADABS (Sheldrick,1996)'
_exptl_crystal_colour colorless
_exptl_crystal_density_diffrn 2.619
_exptl_crystal_density_method 'not measured'
_exptl_crystal_description tabular
_exptl_crystal_F_000 648
_exptl_crystal_size_max 0.42
_exptl_crystal_size_mid 0.13
_exptl_crystal_size_min 0.05
_refine_diff_density_max 0.524
_refine_diff_density_min -0.546
_refine_diff_density_rms 0.094
_refine_ls_abs_structure_details 'Flack (1983). Acta Cryst. A39, 876-881; 699 Friedel pairs,'
_refine_ls_abs_structure_Flack 0.018(18)
_refine_ls_extinction_method none
_refine_ls_goodness_of_fit_ref 1.044
_refine_ls_hydrogen_treatment constr
_refine_ls_matrix_type full
_refine_ls_number_parameters 145
_refine_ls_number_reflns 1593
_refine_ls_number_restraints 1
_refine_ls_restrained_S_all 1.044
_refine_ls_R_factor_all 0.0259
_refine_ls_R_factor_gt 0.0244
_refine_ls_shift/su_max 0.032
_refine_ls_shift/su_mean 0.001
_refine_ls_structure_factor_coef Fsqd
_refine_ls_weighting_details 'calc w=1/[\s^2^(Fo^2^)+(0.0393P)^2^] where P=(Fo^2^+2Fc^2^)/3'
_refine_ls_weighting_scheme calc
_refine_ls_wR_factor_gt 0.0614
_refine_ls_wR_factor_ref 0.0620
_reflns_number_gt 1520
_reflns_number_total 1593
_reflns_threshold_expression >2\s(I)
_cod_data_source_file b705735k.txt
_cod_data_source_block l009
_cod_depositor_comments
;
The following automatic conversions were performed:
'_symmetry_cell_setting' value 'Orthorhombic' changed to 'orthorhombic'
according to '/home/saulius/struct/CIF-dictionaries/cif_core.dic'
dictionary named 'cif_core.dic' version 2.4.1 from 2010-06-29.

Automatic conversion script
Id: cif_fix_enum 1527 2010-12-29 10:47:43Z saulius 
;
_cod_original_cell_volume 836.51(15)
_cod_database_code 7202919

loop_
_symmetry_equiv_pos_as_xyz
'x, y, z'
'-x, -y, z+1/2'
'x+1/2, -y+1/2, z'
'-x+1/2, y+1/2, z+1/2'

loop_
_atom_site_label
_atom_site_type_symbol
_atom_site_fract_x
_atom_site_fract_y
_atom_site_fract_z
_atom_site_U_iso_or_equiv
_atom_site_adp_type
_atom_site_occupancy
_atom_site_symmetry_multiplicity
_atom_site_calc_flag
_atom_site_refinement_flags
_atom_site_disorder_assembly
_atom_site_disorder_group
Zn1 Zn 0.85588(5) 0.46675(2) 1.00989(9) 0.01790(13) Uani 1 1 d . . .
Zn2 Zn 0.57068(6) 0.48454(2) 0.53492(10) 0.01949(13) Uani 1 1 d . . .
O1 O 1.0026(4) 0.46007(14) 0.6821(6) 0.0203(6) Uani 1 1 d . . .
O2 O 1.1082(4) 0.37844(17) 0.4371(6) 0.0308(8) Uani 1 1 d . . .
O3 O 1.0285(4) 0.11979(15) 0.6412(5) 0.0270(7) Uani 1 1 d . . .
O4 O 0.8768(4) 0.09264(16) 0.9581(6) 0.0315(9) Uani 1 1 d . . .
O5 O 0.7170(4) 0.44839(14) 1.2925(5) 0.0180(6) Uani 1 1 d . . .
H5A H 0.8100 0.4470 1.3870 0.022 Uiso 1 1 d . . .
O6 O 0.6545(3) 0.51174(14) 0.8519(5) 0.0177(6) Uani 1 1 d . . .
H6A H 0.6778 0.5605 0.8327 0.021 Uiso 1 1 d . . .
N1 N 0.8824(4) 0.35856(16) 0.9646(6) 0.0189(8) Uani 1 1 d . . .
C1 C 1.0305(6) 0.3953(2) 0.6134(8) 0.0187(9) Uani 1 1 d . . .
C2 C 0.9590(5) 0.3367(2) 0.7682(7) 0.0177(8) Uani 1 1 d . . .
C3 C 0.9759(5) 0.2655(2) 0.7115(8) 0.0205(9) Uani 1 1 d . . .
H3 H 1.0266 0.2520 0.5722 0.025 Uiso 1 1 calc R . .
C4 C 0.9165(5) 0.2144(2) 0.8640(8) 0.0185(9) Uani 1 1 d . . .
C5 C 0.8383(5) 0.2366(2) 1.0677(7) 0.0220(10) Uani 1 1 d . . .
H5 H 0.7976 0.2032 1.1740 0.026 Uiso 1 1 calc R . .
C6 C 0.8215(5) 0.3089(2) 1.1106(7) 0.0220(9) Uani 1 1 d . . .
H6 H 0.7661 0.3236 1.2453 0.026 Uiso 1 1 calc R . .
C7 C 0.9426(5) 0.1354(2) 0.8161(8) 0.0189(9) Uani 1 1 d . . .

loop_
_atom_site_aniso_label
_atom_site_aniso_U_11
_atom_site_aniso_U_22
_atom_site_aniso_U_33
_atom_site_aniso_U_23
_atom_site_aniso_U_13
_atom_site_aniso_U_12
Zn1 0.0217(2) 0.0133(2) 0.0187(2) -0.0020(2) -0.0008(2) -0.00013(14)
Zn2 0.0271(3) 0.0161(2) 0.0153(2) 0.0005(3) -0.0012(2) -0.00007(15)
O1 0.0245(16) 0.0142(14) 0.0220(16) 0.0008(12) 0.0061(13) -0.0036(12)
O2 0.043(2) 0.0211(17) 0.0286(19) -0.0019(13) 0.0152(15) -0.0050(14)
O3 0.0431(19) 0.0147(14) 0.0232(17) -0.0037(13) 0.0048(15) -0.0002(13)
O4 0.0470(19) 0.0134(14) 0.034(3) 0.0031(13) 0.0104(14) 0.0022(13)
O5 0.0227(15) 0.0161(13) 0.0151(14) -0.0057(11) 0.0129(12) -0.0027(11)
O6 0.0170(16) 0.0147(14) 0.0214(16) -0.0003(12) -0.0004(12) -0.0022(11)
N1 0.0249(17) 0.0136(16) 0.018(2) -0.0018(13) 0.0022(14) 0.0004(12)
C1 0.021(2) 0.015(2) 0.021(2) -0.0003(17) -0.0003(18) -0.0006(16)
C2 0.020(2) 0.0145(18) 0.019(2) -0.0005(16) 0.0020(16) -0.0004(15)
C3 0.023(2) 0.017(2) 0.022(2) -0.0011(17) 0.0037(17) 0.0025(16)
C4 0.018(2) 0.017(2) 0.021(2) -0.0004(18) -0.0020(18) -0.0028(15)
C5 0.029(2) 0.0154(18) 0.021(3) 0.0027(17) 0.0015(18) -0.0035(15)
C6 0.029(2) 0.021(2) 0.017(2) -0.0021(16) 0.0065(18) 0.0014(17)
C7 0.021(2) 0.0143(19) 0.022(2) -0.0009(17) -0.0028(18) -0.0006(16)

loop_
_atom_type_symbol
_atom_type_description
_atom_type_scat_dispersion_real
_atom_type_scat_dispersion_imag
_atom_type_scat_source
C C 0.0033 0.0016 'International Tables Vol C Tables 4.2.6.8 and 6.1.1.4'
H H 0.0000 0.0000 'International Tables Vol C Tables 4.2.6.8 and 6.1.1.4'
N N 0.0061 0.0033 'International Tables Vol C Tables 4.2.6.8 and 6.1.1.4'
O O 0.0106 0.0060 'International Tables Vol C Tables 4.2.6.8 and 6.1.1.4'
Zn Zn 0.2839 1.4301 'International Tables Vol C Tables 4.2.6.8 and 6.1.1.4'

loop_
_geom_angle_atom_site_label_1
_geom_angle_atom_site_label_2
_geom_angle_atom_site_label_3
_geom_angle
_geom_angle_site_symmetry_1
_geom_angle_site_symmetry_3
_geom_angle_publ_flag
O5 Zn1 O6 91.44(12) . . ?
O5 Zn1 O1 90.38(13) . 2_765 ?
O6 Zn1 O1 111.41(12) . 2_765 ?
O5 Zn1 N1 89.33(12) . . ?
O6 Zn1 N1 115.87(12) . . ?
O1 Zn1 N1 132.71(13) 2_765 . ?
O5 Zn1 O1 166.58(10) . . ?
O6 Zn1 O1 91.98(12) . . ?
O1 Zn1 O1 100.43(6) 2_765 . ?
N1 Zn1 O1 77.50(12) . . ?
O5 Zn2 O6 124.18(12) 1_554 . ?
O5 Zn2 O6 97.98(12) 1_554 2_664 ?
O6 Zn2 O6 137.73(10) . 2_664 ?
O5 Zn2 O3 88.72(12) 1_554 3_455 ?
O6 Zn2 O3 91.12(11) . 3_455 ?
O6 Zn2 O3 92.90(11) 2_664 3_455 ?
O5 Zn2 O4 94.00(12) 1_554 4_654 ?
O6 Zn2 O4 83.49(12) . 4_654 ?
O6 Zn2 O4 91.35(11) 2_664 4_654 ?
O3 Zn2 O4 174.59(13) 3_455 4_654 ?
C1 O1 Zn1 113.2(3) . 2_764 ?
C1 O1 Zn1 113.7(3) . . ?
Zn1 O1 Zn1 131.56(14) 2_764 . ?
C7 O3 Zn2 123.1(3) . 3 ?
C7 O4 Zn2 132.1(3) . 4_645 ?
Zn2 O5 Zn1 148.97(15) 1_556 . ?
Zn2 O5 H5A 92.3 1_556 . ?
Zn1 O5 H5A 94.0 . . ?
Zn1 O6 Zn2 124.29(14) . . ?
Zn1 O6 Zn2 116.51(14) . 2_665 ?
Zn2 O6 Zn2 101.80(12) . 2_665 ?
Zn1 O6 H6A 108.3 . . ?
Zn2 O6 H6A 101.6 . . ?
Zn2 O6 H6A 101.1 2_665 . ?
C6 N1 C2 118.4(3) . . ?
C6 N1 Zn1 124.6(3) . . ?
C2 N1 Zn1 116.8(3) . . ?
O2 C1 O1 125.3(4) . . ?
O2 C1 C2 119.0(4) . . ?
O1 C1 C2 115.7(4) . . ?
N1 C2 C3 122.4(4) . . ?
N1 C2 C1 116.1(3) . . ?
C3 C2 C1 121.5(4) . . ?
C2 C3 C4 119.1(4) . . ?
C2 C3 H3 120.4 . . ?
C4 C3 H3 120.4 . . ?
C3 C4 C5 118.7(4) . . ?
C3 C4 C7 120.9(4) . . ?
C5 C4 C7 120.3(4) . . ?
C6 C5 C4 119.1(4) . . ?
C6 C5 H5 120.4 . . ?
C4 C5 H5 120.4 . . ?
N1 C6 C5 122.2(4) . . ?
N1 C6 H6 118.9 . . ?
C5 C6 H6 118.9 . . ?
O3 C7 O4 126.8(4) . . ?
O3 C7 C4 116.6(4) . . ?
O4 C7 C4 116.6(4) . . ?

loop_
_geom_bond_atom_site_label_1
_geom_bond_atom_site_label_2
_geom_bond_distance
_geom_bond_site_symmetry_2
_geom_bond_publ_flag
Zn1 O5 1.984(3) . ?
Zn1 O6 1.994(3) . ?
Zn1 O1 2.016(3) 2_765 ?
Zn1 N1 2.050(3) . ?
Zn1 O1 2.212(3) . ?
Zn2 O5 1.924(3) 1_554 ?
Zn2 O6 2.007(3) . ?
Zn2 O6 2.041(3) 2_664 ?
Zn2 O3 2.071(3) 3_455 ?
Zn2 O4 2.109(3) 4_654 ?
Zn2 Zn2 3.1416(4) 2_665 ?
O1 C1 1.293(5) . ?
O2 C1 1.224(5) . ?
O3 C7 1.244(5) . ?
O4 C7 1.254(5) . ?
O5 H5A 0.9039 . ?
O6 H6A 0.9360 . ?
N1 C6 1.340(5) . ?
N1 C2 1.344(5) . ?
C1 C2 1.517(6) . ?
C2 C3 1.378(6) . ?
C3 C4 1.378(6) . ?
C3 H3 0.9300 . ?
C4 C5 1.387(6) . ?
C4 C7 1.516(6) . ?
C5 C6 1.380(6) . ?
C5 H5 0.9300 . ?
C6 H6 0.9300 . ?

loop_
_geom_hbond_atom_site_label_D
_geom_hbond_atom_site_label_H
_geom_hbond_atom_site_label_A
_geom_hbond_distance_DH
_geom_hbond_distance_HA
_geom_hbond_distance_DA
_geom_hbond_angle_DHA
_geom_hbond_site_symmetry_A
O6 H6A O2 0.94 2.10 2.800(4) 130 2_765
O6 H6A O4 0.94 2.28 2.742(4) 109 4_654
O5 H5A O1 0.90 2.28 3.163(4) 166 1_556
